data_4304548
loop_
_publ_author_name
'Stefan Schneider'
'Tommy Hawkins'
'Michael Rosander'
'Jeffrey Mills'
'Adam Brand'
'Leslie Hudgens'
'Greg Warmoth'
'Ashwani Vij'

_publ_contact_author_address
;10 East Saturn Blvd, Bldg. 8451
Edwards Air Force Base, CA 93524
;
_publ_contact_author_email stefan.schneider@edwards.af.mil
_publ_contact_author_name 'Stefan Schneider'
_publ_section_title
;
Liquid Azide Salts
;
_journal_name_full 'Inorganic Chemistry'
_journal_page_first 3617
_journal_page_last 3624
_journal_paper_doi 10.1021/ic702068r
_journal_volume 47
_journal_year 2008
_chemical_formula_moiety 'C4H8BrN4+ Br-'
_chemical_formula_sum 'C4 H8 Br2 N4'
_chemical_formula_weight 271.96
_chemical_melting_point 404
_chemical_name_common 'bromoethyl-4AT bromide'
_chemical_name_systematic '1-(2-bromoethyl)-4-amino-1,2,4-triazolium bromide'
_space_group_IT_number 14
_symmetry_cell_setting monoclinic
_symmetry_space_group_name_Hall '-P 2yn'
_symmetry_space_group_name_H-M 'P 1 21/n 1'
_atom_sites_solution_hydrogens geom
_atom_sites_solution_primary direct
_atom_sites_solution_secondary difmap
_audit_creation_method SHELXL-97
_cell_angle_alpha 90.00
_cell_angle_beta 106.231(2)
_cell_angle_gamma 90.00
_cell_formula_units_Z 4
_cell_length_a 11.5313(19)
_cell_length_b 5.5402(9)
_cell_length_c 13.941(2)
_cell_measurement_reflns_used 9604
_cell_measurement_temperature 173(2)
_cell_measurement_theta_max 28.34
_cell_measurement_theta_min 2.03
_cell_volume 855.1(2)
_computing_structure_refinement 'SHELXL-97 (Sheldrick, 1997)'
_computing_structure_solution 'SHELXS-97 (Sheldrick, 1990)'
_diffrn_ambient_temperature 173(2)
_diffrn_measured_fraction_theta_full 0.966
_diffrn_measured_fraction_theta_max 0.966
_diffrn_radiation_monochromator graphite
_diffrn_radiation_source 'fine-focus sealed tube'
_diffrn_radiation_type MoK\a
_diffrn_radiation_wavelength 0.71073
_diffrn_reflns_av_R_equivalents 0.0500
_diffrn_reflns_av_sigmaI/netI 0.0428
_diffrn_reflns_limit_h_max 15
_diffrn_reflns_limit_h_min -15
_diffrn_reflns_limit_k_max 7
_diffrn_reflns_limit_k_min -7
_diffrn_reflns_limit_l_max 18
_diffrn_reflns_limit_l_min -17
_diffrn_reflns_number 9604
_diffrn_reflns_theta_full 28.34
_diffrn_reflns_theta_max 28.34
_diffrn_reflns_theta_min 2.03
_exptl_absorpt_coefficient_mu 9.416
_exptl_crystal_colour colorless
_exptl_crystal_density_diffrn 2.113
_exptl_crystal_density_method 'not measured'
_exptl_crystal_description needle
_exptl_crystal_F_000 520
_exptl_crystal_size_max 0.67
_exptl_crystal_size_mid 0.04
_exptl_crystal_size_min 0.01
_refine_diff_density_max 0.748
_refine_diff_density_min -0.390
_refine_diff_density_rms 0.117
_refine_ls_extinction_method none
_refine_ls_goodness_of_fit_ref 1.057
_refine_ls_hydrogen_treatment mixed
_refine_ls_matrix_type full
_refine_ls_number_parameters 123
_refine_ls_number_reflns 2057
_refine_ls_number_restraints 0
_refine_ls_restrained_S_all 1.057
_refine_ls_R_factor_all 0.0341
_refine_ls_R_factor_gt 0.0288
_refine_ls_shift/su_max 0.001
_refine_ls_shift/su_mean 0.000
_refine_ls_structure_factor_coef Fsqd
_refine_ls_weighting_details 'calc w=1/[\s^2^(Fo^2^)+(0.0343P)^2^+0.0000P] where P=(Fo^2^+2Fc^2^)/3'
_refine_ls_weighting_scheme calc
_refine_ls_wR_factor_gt 0.0688
_refine_ls_wR_factor_ref 0.0711
_reflns_number_gt 1805
_reflns_number_total 2057
_reflns_threshold_expression >2sigma(I)
_cod_data_source_file ic702068r-file003_1.cif
_cod_data_source_block sad
_cod_original_sg_symbol_H-M 'P 21/n'
_cod_database_code 4304548

loop_
_symmetry_equiv_pos_as_xyz
'x, y, z'
'-x+1/2, y+1/2, -z+1/2'
'-x, -y, -z'
'x-1/2, -y-1/2, z-1/2'

loop_
_atom_site_label
_atom_site_type_symbol
_atom_site_fract_x
_atom_site_fract_y
_atom_site_fract_z
_atom_site_U_iso_or_equiv
_atom_site_adp_type
_atom_site_occupancy
_atom_site_symmetry_multiplicity
_atom_site_calc_flag
_atom_site_refinement_flags
_atom_site_disorder_assembly
_atom_site_disorder_group
Br1 Br 0.43539(2) 0.19050(5) 0.610332(18) 0.02548(10) Uani 1 1 d . . .
N1 N 0.57320(19) 0.7433(4) 0.83387(16) 0.0224(4) Uani 1 1 d . . .
N2 N 0.6504(2) 0.5829(4) 0.89464(18) 0.0295(5) Uani 1 1 d . . .
N3 N 0.74482(19) 0.9122(4) 0.87104(15) 0.0219(4) Uani 1 1 d . . .
N4 N 0.8347(2) 1.0858(4) 0.87200(19) 0.0282(5) Uani 1 1 d . . .
C1 C 0.6298(2) 0.9395(5) 0.81993(19) 0.0238(5) Uani 1 1 d . . .
C2 C 0.7543(3) 0.6916(5) 0.9163(2) 0.0307(6) Uani 1 1 d . . .
C3 C 0.4442(3) 0.6884(5) 0.7952(2) 0.0273(6) Uani 1 1 d . . .
C4 C 0.3763(3) 0.7357(5) 0.8706(2) 0.0265(6) Uani 1 1 d . . .
Br2 Br 0.36205(3) 1.08120(5) 0.89320(2) 0.03163(11) Uani 1 1 d . . .
H1 H 0.596(3) 1.071(6) 0.781(2) 0.036(9) Uiso 1 1 d . . .
H2 H 0.827(3) 0.634(6) 0.955(2) 0.036(8) Uiso 1 1 d . . .
H3 H 0.852(3) 1.159(6) 0.929(3) 0.033(9) Uiso 1 1 d . . .
H4 H 0.897(3) 1.006(6) 0.873(2) 0.026(8) Uiso 1 1 d . . .
H5 H 0.416(2) 0.784(5) 0.734(2) 0.016(6) Uiso 1 1 d . . .
H7 H 0.293(3) 0.680(6) 0.852(2) 0.045(10) Uiso 1 1 d . . .
H6 H 0.438(3) 0.531(5) 0.777(2) 0.027(7) Uiso 1 1 d . . .
H8 H 0.420(3) 0.673(6) 0.937(2) 0.036(9) Uiso 1 1 d . . .

loop_
_atom_site_aniso_label
_atom_site_aniso_U_11
_atom_site_aniso_U_22
_atom_site_aniso_U_33
_atom_site_aniso_U_23
_atom_site_aniso_U_13
_atom_site_aniso_U_12
Br1 0.02132(16) 0.03119(17) 0.02270(15) 0.00033(10) 0.00410(11) -0.00261(9)
N1 0.0221(11) 0.0222(10) 0.0238(11) 0.0014(9) 0.0078(9) 0.0039(8)
N2 0.0256(12) 0.0260(12) 0.0384(13) 0.0088(10) 0.0116(11) 0.0089(9)
N3 0.0206(11) 0.0254(11) 0.0201(10) 0.0014(8) 0.0062(9) 0.0040(8)
N4 0.0206(12) 0.0280(12) 0.0341(14) -0.0038(10) 0.0045(10) -0.0014(9)
C1 0.0233(13) 0.0236(13) 0.0231(12) 0.0004(10) 0.0040(10) 0.0033(10)
C2 0.0287(16) 0.0310(15) 0.0326(15) 0.0104(12) 0.0091(12) 0.0090(12)
C3 0.0256(14) 0.0252(14) 0.0306(15) -0.0038(11) 0.0072(12) -0.0024(10)
C4 0.0249(14) 0.0217(12) 0.0342(15) 0.0004(11) 0.0104(12) 0.0001(11)
Br2 0.03118(18) 0.02686(17) 0.03635(18) -0.00365(11) 0.00862(13) 0.00274(11)

loop_
_atom_type_symbol
_atom_type_description
_atom_type_scat_dispersion_real
_atom_type_scat_dispersion_imag
_atom_type_scat_source
C C 0.0033 0.0016 'International Tables Vol C Tables 4.2.6.8 and 6.1.1.4'
H H 0.0000 0.0000 'International Tables Vol C Tables 4.2.6.8 and 6.1.1.4'
N N 0.0061 0.0033 'International Tables Vol C Tables 4.2.6.8 and 6.1.1.4'
Br Br -0.2901 2.4595 'International Tables Vol C Tables 4.2.6.8 and 6.1.1.4'

loop_
_geom_angle_atom_site_label_1
_geom_angle_atom_site_label_2
_geom_angle_atom_site_label_3
_geom_angle
_geom_angle_site_symmetry_1
_geom_angle_site_symmetry_3
_geom_angle_publ_flag
C1 N1 N2 111.4(2) . . ?
C1 N1 C3 127.9(2) . . ?
N2 N1 C3 120.6(2) . . ?
C2 N2 N1 103.9(2) . . ?
C1 N3 C2 106.8(2) . . ?
C1 N3 N4 123.3(2) . . ?
C2 N3 N4 129.9(2) . . ?
N1 C1 N3 106.9(2) . . ?
N2 C2 N3 111.0(3) . . ?
N1 C3 C4 112.4(2) . . ?
C3 C4 Br2 111.60(18) . . ?

loop_
_geom_bond_atom_site_label_1
_geom_bond_atom_site_label_2
_geom_bond_distance
_geom_bond_site_symmetry_2
_geom_bond_publ_flag
N1 C1 1.310(3) . ?
N1 N2 1.370(3) . ?
N1 C3 1.466(4) . ?
N2 C2 1.299(4) . ?
N3 C1 1.327(3) . ?
N3 C2 1.366(3) . ?
N3 N4 1.411(3) . ?
C3 C4 1.498(4) . ?
C4 Br2 1.954(3) . ?

loop_
_cod_related_entry_id
_cod_related_entry_database
_cod_related_entry_code
1 ChemSpider 30660777
